data_1501789
loop_
_publ_author_name
'Roll, Mark F.'
'Kampf, Jeffrey W.'
'Laine, Richard M.'

_publ_section_title
;
 Crystalline Hybrid Polyphenylene Macromolecules from
 Octaalkynylsilsesquioxanes, Crystal Structures, and a Potential Route to
 3-D Graphenes
;
_journal_issue 9
_journal_name_full Macromolecules
_journal_page_first 3425
_journal_paper_doi 10.1021/ma200081q
_journal_volume 44
_journal_year 2011
_chemical_formula_moiety 'C336 H232 O12 Si8, 18(C7 H8)'
_chemical_formula_sum 'C462 H376 O12 Si8'
_chemical_formula_weight 6344.35
_chemical_name_systematic
;
 ?
;
_space_group_IT_number 2
_symmetry_cell_setting triclinic
_symmetry_space_group_name_Hall '-P 1'
_symmetry_space_group_name_H-M 'P -1'
_atom_sites_solution_hydrogens geom
_atom_sites_solution_primary direct
_atom_sites_solution_secondary difmap
_audit_creation_method SHELXL-97
_cell_angle_alpha 70.874(1)
_cell_angle_beta 88.818(1)
_cell_angle_gamma 64.954(1)
_cell_formula_units_Z 1
_cell_length_a 21.6705(18)
_cell_length_b 22.7273(19)
_cell_length_c 27.648(2)
_cell_measurement_reflns_used 9619
_cell_measurement_temperature 85(2)
_cell_measurement_theta_max 286.24
_cell_measurement_theta_min 2.39
_cell_volume 11544.1(16)
_computing_cell_refinement 'Bruker SAINT'
_computing_data_collection 'Bruker SMART-APEX'
_computing_data_reduction 'Bruker SAINT'
_computing_molecular_graphics 'Bruker SHELXTL'
_computing_publication_material 'Bruker SHELXTL'
_computing_structure_refinement 'SHELXL-97 (Sheldrick, 2008)'
_computing_structure_solution 'SHELXS-97 (Sheldrick, 2008)'
_diffrn_ambient_temperature 85(2)
_diffrn_measured_fraction_theta_full 0.998
_diffrn_measured_fraction_theta_max 0.998
_diffrn_measurement_device_type 'CCD area detector'
_diffrn_measurement_method 'phi and omega scans'
_diffrn_radiation_monochromator graphite
_diffrn_radiation_source 'fine-focus sealed tube'
_diffrn_radiation_type MoK\a
_diffrn_radiation_wavelength 0.71073
_diffrn_reflns_av_R_equivalents 0.0521
_diffrn_reflns_av_sigmaI/netI 0.0414
_diffrn_reflns_limit_h_max 27
_diffrn_reflns_limit_h_min -27
_diffrn_reflns_limit_k_max 29
_diffrn_reflns_limit_k_min -29
_diffrn_reflns_limit_l_max 35
_diffrn_reflns_limit_l_min -35
_diffrn_reflns_number 350341
_diffrn_reflns_theta_full 27.15
_diffrn_reflns_theta_max 27.15
_diffrn_reflns_theta_min 1.05
_exptl_absorpt_coefficient_mu 0.073
_exptl_absorpt_correction_T_max 0.9877
_exptl_absorpt_correction_T_min 0.9743
_exptl_absorpt_correction_type multi-scan
_exptl_absorpt_process_details
;
  Blessing, R. Acta Cryst. (1995) A51 33-38.
  Sheldrick, G.  SADABS (Version 2008/1) Bruker AXS area
  detector absorption and other corrections, University of
  Gottingen, Germany 2008.
;
_exptl_crystal_colour colorless
_exptl_crystal_density_diffrn 0.913
_exptl_crystal_density_method 'not measured'
_exptl_crystal_description prism
_exptl_crystal_F_000 3356
_exptl_crystal_size_max 0.36
_exptl_crystal_size_mid 0.35
_exptl_crystal_size_min 0.17
_refine_diff_density_max 0.478
_refine_diff_density_min -0.284
_refine_diff_density_rms 0.059
_refine_ls_extinction_method none
_refine_ls_goodness_of_fit_ref 1.040
_refine_ls_hydrogen_treatment constr
_refine_ls_matrix_type full
_refine_ls_number_parameters 1603
_refine_ls_number_reflns 51117
_refine_ls_number_restraints 0
_refine_ls_restrained_S_all 1.040
_refine_ls_R_factor_all 0.0755
_refine_ls_R_factor_gt 0.0566
_refine_ls_shift/su_max 0.003
_refine_ls_shift/su_mean 0.000
_refine_ls_structure_factor_coef Fsqd
_refine_ls_weighting_details 'calc w=1/[\s^2^(Fo^2^)+(0.1051P)^2^+0.0000P] where P=(Fo^2^+2Fc^2^)/3'
_refine_ls_weighting_scheme calc
_refine_ls_wR_factor_gt 0.1577
_refine_ls_wR_factor_ref 0.1655
_reflns_number_gt 36764
_reflns_number_total 51117
_reflns_threshold_expression >2sigma(I)
_cod_data_source_file ma200081q_si_003.cif
_cod_data_source_block hpb
_cod_depositor_comments
;
The following automatic conversions were performed:

'_symmetry_cell_setting' value 'Triclinic' changed to 'triclinic'
according to /home/saulius/struct/CIF-dictionaries/cif_core.dic
dictionary named 'cif_core.dic' version 2.4.1 from 2010-06-29.

Automatic conversion script
Id: cif_fix_values 1715 2011-07-08 13:25:40Z adriana 
;
_cod_original_cell_volume 11544.0(16)
_cod_original_sg_symbol_H-M P-1
_cod_database_code 1501789

loop_
_symmetry_equiv_pos_as_xyz
'x, y, z'
'-x, -y, -z'

loop_
_atom_site_label
_atom_site_type_symbol
_atom_site_fract_x
_atom_site_fract_y
_atom_site_fract_z
_atom_site_U_iso_or_equiv
_atom_site_adp_type
_atom_site_occupancy
_atom_site_symmetry_multiplicity
_atom_site_calc_flag
_atom_site_refinement_flags
Si1 Si 0.940179(17) 0.018764(18) 0.583269(14) 0.01969(8) Uani 1 1 d .
Si2 Si 0.903074(17) 0.131057(18) 0.471978(14) 0.01973(8) Uani 1 1 d .
Si3 Si 1.058033(17) 0.087166(18) 0.463664(14) 0.01991(8) Uani 1 1 d .
Si4 Si 0.905262(17) 0.024722(18) 0.425054(14) 0.02052(8) Uani 1 1 d .
O1 O 1.02049(5) -0.00245(5) 0.59516(4) 0.0290(2) Uani 1 1 d .
O2 O 0.90604(5) 0.08574(5) 0.53121(4) 0.0272(2) Uani 1 1 d .
O3 O 0.97652(5) 0.13137(5) 0.46207(4) 0.0284(2) Uani 1 1 d .
O4 O 1.06951(5) 0.04389(5) 0.42550(4) 0.0273(2) Uani 1 1 d .
O5 O 1.09035(5) 0.03533(5) 0.52212(4) 0.0273(2) Uani 1 1 d .
O6 O 0.88528(5) 0.09634(5) 0.43530(4) 0.0276(2) Uani 1 1 d .
C1 C 0.89565(7) 0.03973(7) 0.63655(5) 0.0226(3) Uani 1 1 d .
C2 C 0.82362(7) 0.07358(7) 0.62834(5) 0.0254(3) Uani 1 1 d .
H2A H 0.7997 0.0851 0.5957 0.031 Uiso 1 1 calc R
C3 C 0.78683(7) 0.09046(7) 0.66720(5) 0.0264(3) Uani 1 1 d .
H3A H 0.7380 0.1134 0.6610 0.032 Uiso 1 1 calc R
C4 C 0.82087(7) 0.07407(7) 0.71536(5) 0.0253(3) Uani 1 1 d .
C5 C 0.89206(7) 0.04201(7) 0.72362(5) 0.0268(3) Uani 1 1 d .
H5B H 0.9157 0.0317 0.7561 0.032 Uiso 1 1 calc R
C6 C 0.92927(7) 0.02473(7) 0.68463(6) 0.0268(3) Uani 1 1 d .
H6A H 0.9781 0.0025 0.6908 0.032 Uiso 1 1 calc R
C7 C 0.77833(7) 0.09223(7) 0.75635(5) 0.0258(3) Uani 1 1 d .
C8 C 0.73174(7) 0.06376(7) 0.77177(5) 0.0273(3) Uani 1 1 d .
C9 C 0.68496(8) 0.08750(8) 0.80449(6) 0.0339(3) Uani 1 1 d .
C10 C 0.68761(8) 0.13607(8) 0.82401(6) 0.0337(3) Uani 1 1 d .
C11 C 0.73800(7) 0.15929(7) 0.81250(5) 0.0286(3) Uani 1 1 d .
C12 C 0.78356(7) 0.13811(7) 0.77762(5) 0.0260(3) Uani 1 1 d .
C13 C 0.73282(8) 0.00922(7) 0.75247(5) 0.0295(3) Uani 1 1 d .
C14 C 0.79327(9) -0.05127(8) 0.76227(6) 0.0375(4) Uani 1 1 d .
H14D H 0.8321 -0.0584 0.7829 0.045 Uiso 1 1 calc R
C15 C 0.79799(10) -0.10160(9) 0.74243(7) 0.0455(4) Uani 1 1 d .
H15A H 0.8398 -0.1426 0.7493 0.055 Uiso 1 1 calc R
C16 C 0.74151(9) -0.09181(9) 0.71262(7) 0.0432(4) Uani 1 1 d .
H16A H 0.7446 -0.1258 0.6986 0.052 Uiso 1 1 calc R
C17 C 0.68118(9) -0.03295(9) 0.70347(6) 0.0392(4) Uani 1 1 d .
H17A H 0.6423 -0.0264 0.6833 0.047 Uiso 1 1 calc R
C18 C 0.67647(8) 0.01734(8) 0.72340(6) 0.0333(3) Uani 1 1 d .
H18A H 0.6342 0.0577 0.7170 0.040 Uiso 1 1 calc R
C19 C 0.63230(10) 0.06062(10) 0.82033(7) 0.0430(4) Uani 1 1 d .
C20 C 0.65079(12) -0.00558(11) 0.85495(8) 0.0551(5) Uani 1 1 d .
H20A H 0.6979 -0.0364 0.8672 0.066 Uiso 1 1 calc R
C21 C 0.60004(15) -0.02733(13) 0.87196(9) 0.0691(7) Uani 1 1 d .
H21A H 0.6130 -0.0729 0.8960 0.083 Uiso 1 1 calc R
C22 C 0.53278(15) 0.01587(15) 0.85453(10) 0.0745(8) Uani 1 1 d .
H22A H 0.4988 0.0007 0.8665 0.089 Uiso 1 1 calc R
C23 C 0.51320(12) 0.08275(14) 0.81892(9) 0.0667(7) Uani 1 1 d .
H23A H 0.4660 0.1130 0.8062 0.080 Uiso 1 1 calc R
C24 C 0.56317(10) 0.10450(12) 0.80240(8) 0.0527(5) Uani 1 1 d .
H24A H 0.5500 0.1501 0.7785 0.063 Uiso 1 1 calc R
C25 C 0.63480(9) 0.16397(10) 0.85692(7) 0.0425(4) Uani 1 1 d .
C26 C 0.63925(12) 0.12461(13) 0.90812(8) 0.0594(6) Uani 1 1 d .
H26A H 0.6763 0.0797 0.9233 0.071 Uiso 1 1 calc R
C27 C 0.58843(15) 0.15192(17) 0.93708(9) 0.0767(8) Uani 1 1 d .
H27A H 0.5922 0.1257 0.9725 0.092 Uiso 1 1 calc R
C28 C 0.53359(15) 0.21533(16) 0.91571(12) 0.0832(9) Uani 1 1 d .
H28A H 0.4990 0.2325 0.9358 0.100 Uiso 1 1 calc R
C29 C 0.52895(14) 0.25382(13) 0.86518(12) 0.0842(9) Uani 1 1 d .
H29A H 0.4909 0.2981 0.8499 0.101 Uiso 1 1 calc R
C30 C 0.58000(11) 0.22828(11) 0.83586(9) 0.0602(6) Uani 1 1 d .
H30A H 0.5768 0.2557 0.8008 0.072 Uiso 1 1 calc R
C31 C 0.74435(7) 0.20556(8) 0.83803(6) 0.0292(3) Uani 1 1 d .
C32 C 0.77725(9) 0.17681(9) 0.88834(6) 0.0378(4) Uani 1 1 d .
H32A H 0.7946 0.1283 0.9063 0.045 Uiso 1 1 calc R
C33 C 0.78511(10) 0.21825(10) 0.91278(7) 0.0460(4) Uani 1 1 d .
H33A H 0.8076 0.1980 0.9473 0.055 Uiso 1 1 calc R
C34 C 0.76056(9) 0.28817(9) 0.88725(7) 0.0427(4) Uani 1 1 d .
H34A H 0.7669 0.3164 0.9036 0.051 Uiso 1 1 calc R
C35 C 0.72653(9) 0.31735(9) 0.83746(7) 0.0415(4) Uani 1 1 d .
H35A H 0.7085 0.3661 0.8200 0.050 Uiso 1 1 calc R
C36 C 0.71838(8) 0.27661(8) 0.81273(6) 0.0361(3) Uani 1 1 d .
H36A H 0.6950 0.2973 0.7784 0.043 Uiso 1 1 calc R
C37 C 0.83392(7) 0.16779(7) 0.76239(6) 0.0284(3) Uani 1 1 d .
C38 C 0.88613(8) 0.15365(9) 0.79869(7) 0.0397(4) Uani 1 1 d .
H38A H 0.8903 0.1244 0.8333 0.048 Uiso 1 1 calc R
C39 C 0.93283(9) 0.18184(11) 0.78512(8) 0.0503(5) Uani 1 1 d .
H39A H 0.9683 0.1720 0.8103 0.060 Uiso 1 1 calc R
C40 C 0.92679(9) 0.22463(10) 0.73411(8) 0.0511(5) Uani 1 1 d .
H40A H 0.9580 0.2444 0.7245 0.061 Uiso 1 1 calc R
C41 C 0.87567(9) 0.23805(9) 0.69789(8) 0.0465(4) Uani 1 1 d .
H41A H 0.8719 0.2668 0.6632 0.056 Uiso 1 1 calc R
C42 C 0.82919(8) 0.20984(8) 0.71162(6) 0.0353(3) Uani 1 1 d .
H42A H 0.7941 0.2193 0.6862 0.042 Uiso 1 1 calc R
C43 C 0.83631(6) 0.21989(7) 0.45757(5) 0.0242(3) Uani 1 1 d .
C44 C 0.78261(7) 0.23366(7) 0.48757(6) 0.0297(3) Uani 1 1 d .
H44A H 0.7829 0.1972 0.5170 0.036 Uiso 1 1 calc R
C45 C 0.72926(7) 0.29954(7) 0.47491(6) 0.0323(3) Uani 1 1 d .
H45A H 0.6938 0.3081 0.4962 0.039 Uiso 1 1 calc R
C46 C 0.72691(7) 0.35342(7) 0.43137(6) 0.0285(3) Uani 1 1 d .
C47 C 0.78089(7) 0.34114(7) 0.40272(6) 0.0307(3) Uani 1 1 d .
H47A H 0.7809 0.3780 0.3738 0.037 Uiso 1 1 calc R
C48 C 0.83552(7) 0.27478(7) 0.41600(6) 0.0305(3) Uani 1 1 d .
H48A H 0.8727 0.2672 0.3962 0.037 Uiso 1 1 calc R
C49 C 0.66440(7) 0.42164(7) 0.41464(6) 0.0293(3) Uani 1 1 d .
C50 C 0.65010(7) 0.46461(6) 0.44432(6) 0.0268(3) Uani 1 1 d .
C51 C 0.58822(7) 0.52876(7) 0.42775(6) 0.0279(3) Uani 1 1 d .
C52 C 0.54546(7) 0.54875(7) 0.38217(6) 0.0283(3) Uani 1 1 d .
C53 C 0.56073(7) 0.50362(7) 0.35371(6) 0.0290(3) Uani 1 1 d .
C54 C 0.62021(7) 0.44024(7) 0.37030(6) 0.0306(3) Uani 1 1 d .
C55 C 0.69711(7) 0.44362(7) 0.49033(6) 0.0308(3) Uani 1 1 d .
C56 C 0.75629(7) 0.45342(8) 0.48551(6) 0.0350(3) Uani 1 1 d .
H56A H 0.7654 0.4745 0.4522 0.042 Uiso 1 1 calc R
C57 C 0.80218(8) 0.43298(8) 0.52856(7) 0.0396(4) Uani 1 1 d .
H57A H 0.8418 0.4411 0.5247 0.048 Uiso 1 1 calc R
C58 C 0.79053(8) 0.40123(8) 0.57644(7) 0.0379(4) Uani 1 1 d .
H58A H 0.8221 0.3870 0.6060 0.046 Uiso 1 1 calc R
C59 C 0.73231(8) 0.38959(8) 0.58213(7) 0.0382(4) Uani 1 1 d .
H59A H 0.7246 0.3668 0.6155 0.046 Uiso 1 1 calc R
C60 C 0.68575(8) 0.41090(8) 0.53961(6) 0.0337(3) Uani 1 1 d .
H60A H 0.6458 0.4033 0.5438 0.040 Uiso 1 1 calc R
C61 C 0.56836(7) 0.56959(7) 0.46306(6) 0.0301(3) Uani 1 1 d .
C62 C 0.60956(8) 0.59551(7) 0.47770(6) 0.0347(3) Uani 1 1 d .
H62A H 0.6497 0.5923 0.4620 0.042 Uiso 1 1 calc R
C63 C 0.59250(9) 0.62601(8) 0.51498(7) 0.0418(4) Uani 1 1 d .
H63A H 0.6208 0.6441 0.5243 0.050 Uiso 1 1 calc R
C64 C 0.53507(9) 0.63045(8) 0.53882(7) 0.0437(4) Uani 1 1 d .
H64A H 0.5247 0.6500 0.5652 0.052 Uiso 1 1 calc R
C65 C 0.49237(9) 0.60594(8) 0.52387(7) 0.0405(4) Uani 1 1 d .
H65A H 0.4523 0.6092 0.5398 0.049 Uiso 1 1 calc R
C66 C 0.50855(8) 0.57687(7) 0.48581(6) 0.0328(3) Uani 1 1 d .
H66A H 0.4785 0.5616 0.4749 0.039 Uiso 1 1 calc R
C67 C 0.48532(7) 0.61849(7) 0.36227(6) 0.0291(3) Uani 1 1 d .
C68 C 0.41972(7) 0.62776(8) 0.34972(6) 0.0328(3) Uani 1 1 d .
H68A H 0.4110 0.5884 0.3566 0.039 Uiso 1 1 calc R
C69 C 0.36622(8) 0.69386(8) 0.32711(6) 0.0366(4) Uani 1 1 d .
H69A H 0.3214 0.6994 0.3184 0.044 Uiso 1 1 calc R
C70 C 0.37824(8) 0.75163(8) 0.31722(6) 0.0391(4) Uani 1 1 d .
H70A H 0.3419 0.7968 0.3012 0.047 Uiso 1 1 calc R
C71 C 0.44250(9) 0.74333(8) 0.33060(6) 0.0385(4) Uani 1 1 d .
H71A H 0.4503 0.7831 0.3245 0.046 Uiso 1 1 calc R
C72 C 0.49658(8) 0.67756(7) 0.35305(6) 0.0327(3) Uani 1 1 d .
H72A H 0.5410 0.6725 0.3621 0.039 Uiso 1 1 calc R
C73 C 0.51538(7) 0.52057(7) 0.30683(6) 0.0306(3) Uani 1 1 d .
C74 C 0.50914(8) 0.57209(8) 0.26066(7) 0.0396(4) Uani 1 1 d .
H74A H 0.5311 0.6009 0.2590 0.048 Uiso 1 1 calc R
C75 C 0.47066(9) 0.58168(9) 0.21673(7) 0.0472(4) Uani 1 1 d .
H75A H 0.4671 0.6168 0.1851 0.057 Uiso 1 1 calc R
C76 C 0.43793(9) 0.54155(10) 0.21834(8) 0.0489(4) Uani 1 1 d .
H76A H 0.4121 0.5484 0.1880 0.059 Uiso 1 1 calc R
C77 C 0.44270(9) 0.49096(9) 0.26435(7) 0.0437(4) Uani 1 1 d .
H77A H 0.4195 0.4632 0.2658 0.052 Uiso 1 1 calc R
C78 C 0.48088(8) 0.48040(8) 0.30817(7) 0.0373(4) Uani 1 1 d .
H78A H 0.4838 0.4454 0.3397 0.045 Uiso 1 1 calc R
C79 C 0.63726(8) 0.39159(8) 0.34098(6) 0.0359(3) Uani 1 1 d .
C80 C 0.63756(9) 0.32744(8) 0.36307(8) 0.0449(4) Uani 1 1 d .
H80A H 0.6244 0.3149 0.3965 0.054 Uiso 1 1 calc R
C81 C 0.65694(10) 0.28121(10) 0.33681(10) 0.0600(6) Uani 1 1 d .
H81A H 0.6585 0.2366 0.3531 0.072 Uiso 1 1 calc R
C82 C 0.67360(11) 0.29853(12) 0.28846(10) 0.0698(7) Uani 1 1 d .
H82A H 0.6861 0.2665 0.2708 0.084 Uiso 1 1 calc R
C83 C 0.67250(12) 0.36362(12) 0.26447(9) 0.0709(7) Uani 1 1 d .
H83A H 0.6833 0.3766 0.2303 0.085 Uiso 1 1 calc R
C84 C 0.65511(9) 0.40952(10) 0.29189(7) 0.0502(5) Uani 1 1 d .
H84A H 0.6557 0.4533 0.2765 0.060 Uiso 1 1 calc R
C85 C 1.09719(6) 0.14691(7) 0.44197(5) 0.0240(3) Uani 1 1 d .
C86 C 1.12290(7) 0.15864(7) 0.39492(6) 0.0280(3) Uani 1 1 d .
H86A H 1.1237 0.1323 0.3742 0.034 Uiso 1 1 calc R
C87 C 1.14739(7) 0.20826(7) 0.37800(6) 0.0310(3) Uani 1 1 d .
H87A H 1.1652 0.2152 0.3460 0.037 Uiso 1 1 calc R
C88 C 1.14613(7) 0.24785(7) 0.40742(6) 0.0318(3) Uani 1 1 d .
C89 C 1.12280(8) 0.23497(8) 0.45516(6) 0.0351(3) Uani 1 1 d .
H89A H 1.1234 0.2604 0.4763 0.042 Uiso 1 1 calc R
C90 C 1.09862(7) 0.18505(8) 0.47217(6) 0.0304(3) Uani 1 1 d .
H90A H 1.0828 0.1767 0.5049 0.036 Uiso 1 1 calc R
C91 C 1.16789(8) 0.30444(8) 0.38744(6) 0.0334(3) Uani 1 1 d .
C92 C 1.11891(8) 0.37360(8) 0.37663(7) 0.0364(4) Uani 1 1 d .
C93 C 1.13841(8) 0.42768(8) 0.35765(6) 0.0334(3) Uani 1 1 d .
C94 C 1.20732(7) 0.41168(7) 0.34914(6) 0.0308(3) Uani 1 1 d .
C95 C 1.25570(8) 0.34300(8) 0.36001(6) 0.0306(3) Uani 1 1 d .
C96 C 1.23564(8) 0.28918(7) 0.37963(6) 0.0295(3) Uani 1 1 d .
C97 C 1.04662(9) 0.38823(9) 0.38670(8) 0.0498(5) Uani 1 1 d .
C98 C 1.00691(9) 0.37214(10) 0.35957(9) 0.0571(5) Uani 1 1 d .
H98A H 1.0247 0.3535 0.3334 0.069 Uiso 1 1 calc R
C99 C 0.94056(11) 0.38340(13) 0.37078(13) 0.0876(9) Uani 1 1 d .
H99A H 0.9131 0.3726 0.3520 0.105 Uiso 1 1 calc R
C100 C 0.91496(14) 0.40969(17) 0.40833(16) 0.1125(12) Uani 1 1 d .
H10G H 0.8703 0.4159 0.4164 0.135 Uiso 1 1 calc R
C101 C 0.95372(15) 0.42751(15) 0.43489(15) 0.1030(11) Uani 1 1 d .
H10H H 0.9349 0.4474 0.4602 0.124 Uiso 1 1 calc R
C102 C 1.01985(12) 0.41647(11) 0.42468(11) 0.0719(7) Uani 1 1 d .
H10F H 1.0467 0.4280 0.4433 0.086 Uiso 1 1 calc R
C103 C 1.08692(8) 0.50056(8) 0.34861(7) 0.0368(4) Uani 1 1 d .
C104 C 1.02767(9) 0.53153(9) 0.31380(8) 0.0472(4) Uani 1 1 d .
H10A H 1.0204 0.5073 0.2939 0.057 Uiso 1 1 calc R
C105 C 0.97815(10) 0.59902(10) 0.30790(9) 0.0580(5) Uani 1 1 d .
H10E H 0.9374 0.6203 0.2841 0.070 Uiso 1 1 calc R
C106 C 0.98843(10) 0.63427(10) 0.33639(9) 0.0568(5) Uani 1 1 d .
H10B H 0.9546 0.6796 0.3324 0.068 Uiso 1 1 calc R
C107 C 1.04742(9) 0.60424(9) 0.37053(8) 0.0491(4) Uani 1 1 d .
H10C H 1.0548 0.6292 0.3896 0.059 Uiso 1 1 calc R
C108 C 1.09621(9) 0.53774(9) 0.37719(7) 0.0411(4) Uani 1 1 d .
H10D H 1.1365 0.5170 0.4014 0.049 Uiso 1 1 calc R
C109 C 1.22862(8) 0.46927(7) 0.33004(6) 0.0318(3) Uani 1 1 d .
C110 C 1.19722(8) 0.52420(8) 0.28429(7) 0.0374(4) Uani 1 1 d .
H11D H 1.1608 0.5264 0.2642 0.045 Uiso 1 1 calc R
C111 C 1.21864(9) 0.57658(9) 0.26744(7) 0.0434(4) Uani 1 1 d .
H11I H 1.1963 0.6146 0.2361 0.052 Uiso 1 1 calc R
C112 C 1.27181(10) 0.57351(9) 0.29584(8) 0.0465(4) Uani 1 1 d .
H11H H 1.2864 0.6092 0.2839 0.056 Uiso 1 1 calc R
C113 C 1.30457(9) 0.51834(8) 0.34202(7) 0.0395(4) Uani 1 1 d .
H11E H 1.3416 0.5159 0.3617 0.047 Uiso 1 1 calc R
C114 C 1.28212(8) 0.46697(8) 0.35872(6) 0.0348(3) Uani 1 1 d .
H11C H 1.3038 0.4295 0.3904 0.042 Uiso 1 1 calc R
C115 C 1.32847(7) 0.32682(7) 0.34990(6) 0.0314(3) Uani 1 1 d .
C116 C 1.34310(8) 0.35035(8) 0.30041(7) 0.0361(4) Uani 1 1 d .
H11A H 1.3069 0.3766 0.2722 0.043 Uiso 1 1 calc R
C117 C 1.41060(9) 0.33578(9) 0.29152(8) 0.0465(4) Uani 1 1 d .
H11F H 1.4202 0.3522 0.2573 0.056 Uiso 1 1 calc R
C118 C 1.46367(9) 0.29762(9) 0.33207(9) 0.0514(5) Uani 1 1 d .
H11G H 1.5096 0.2883 0.3259 0.062 Uiso 1 1 calc R
C119 C 1.44981(9) 0.27303(9) 0.38171(8) 0.0478(4) Uani 1 1 d .
H11B H 1.4863 0.2462 0.4097 0.057 Uiso 1 1 calc R
C120 C 1.38238(8) 0.28765(8) 0.39066(7) 0.0387(4) Uani 1 1 d .
H12C H 1.3730 0.2708 0.4248 0.046 Uiso 1 1 calc R
C121 C 1.28882(7) 0.21496(7) 0.39357(6) 0.0303(3) Uani 1 1 d .
C122 C 1.32675(8) 0.19059(8) 0.35757(7) 0.0348(3) Uani 1 1 d .
H12D H 1.3177 0.2208 0.3226 0.042 Uiso 1 1 calc R
C123 C 1.37775(9) 0.12281(9) 0.37160(7) 0.0429(4) Uani 1 1 d .
H12A H 1.4038 0.1071 0.3465 0.051 Uiso 1 1 calc R
C124 C 1.39047(9) 0.07824(9) 0.42230(8) 0.0483(4) Uani 1 1 d .
H12G H 1.4256 0.0320 0.4322 0.058 Uiso 1 1 calc R
C125 C 1.35235(9) 0.10087(9) 0.45824(8) 0.0469(4) Uani 1 1 d .
H12H H 1.3604 0.0699 0.4928 0.056 Uiso 1 1 calc R
C126 C 1.30183(8) 0.16911(8) 0.44423(7) 0.0383(4) Uani 1 1 d .
H12F H 1.2760 0.1845 0.4695 0.046 Uiso 1 1 calc R
C127 C 0.84114(6) 0.03833(7) 0.37530(5) 0.0233(3) Uani 1 1 d .
C128 C 0.82305(8) 0.09454(8) 0.32960(6) 0.0329(3) Uani 1 1 d .
H12E H 0.8421 0.1263 0.3257 0.039 Uiso 1 1 calc R
C129 C 0.77746(8) 0.10517(8) 0.28933(6) 0.0334(3) Uani 1 1 d .
H12B H 0.7662 0.1436 0.2581 0.040 Uiso 1 1 calc R
C130 C 0.74841(7) 0.05946(8) 0.29491(6) 0.0285(3) Uani 1 1 d .
C131 C 0.76626(7) 0.00320(8) 0.34048(6) 0.0299(3) Uani 1 1 d .
H13A H 0.7470 -0.0284 0.3445 0.036 Uiso 1 1 calc R
C132 C 0.81205(7) -0.00723(7) 0.38027(6) 0.0269(3) Uani 1 1 d .
H13B H 0.8238 -0.0460 0.4113 0.032 Uiso 1 1 calc R
C133 C 0.69908(8) 0.07294(8) 0.25106(6) 0.0317(3) Uani 1 1 d .
C134 C 0.62995(7) 0.08981(8) 0.25670(6) 0.0300(3) Uani 1 1 d .
C135 C 0.58260(7) 0.10955(7) 0.21386(6) 0.0288(3) Uani 1 1 d .
C136 C 0.60506(7) 0.11024(8) 0.16600(6) 0.0316(3) Uani 1 1 d .
C137 C 0.67573(8) 0.08931(8) 0.16110(6) 0.0329(3) Uani 1 1 d .
C138 C 0.72182(8) 0.07170(8) 0.20334(6) 0.0323(3) Uani 1 1 d .
C139 C 0.60808(7) 0.08439(8) 0.30927(6) 0.0336(3) Uani 1 1 d .
C140 C 0.60943(8) 0.12841(9) 0.33351(7) 0.0417(4) Uani 1 1 d .
H14F H 0.6218 0.1646 0.3160 0.050 Uiso 1 1 calc R
C141 C 0.59299(9) 0.12010(10) 0.38283(7) 0.0507(5) Uani 1 1 d .
H14I H 0.5940 0.1507 0.3990 0.061 Uiso 1 1 calc R
C142 C 0.57517(9) 0.06812(11) 0.40895(7) 0.0552(5) Uani 1 1 d .
H14J H 0.5646 0.0623 0.4432 0.066 Uiso 1 1 calc R
C143 C 0.57277(9) 0.02441(11) 0.38514(7) 0.0503(5) Uani 1 1 d .
H14G H 0.5598 -0.0112 0.4029 0.060 Uiso 1 1 calc R
C144 C 0.58898(8) 0.03195(9) 0.33578(6) 0.0402(4) Uani 1 1 d .
H14H H 0.5872 0.0015 0.3197 0.048 Uiso 1 1 calc R
C145 C 0.50840(7) 0.13032(8) 0.21986(5) 0.0295(3) Uani 1 1 d .
C146 C 0.47018(8) 0.18839(8) 0.23296(6) 0.0340(3) Uani 1 1 d .
H14A H 0.4920 0.2138 0.2399 0.041 Uiso 1 1 calc R
C147 C 0.40074(8) 0.20943(9) 0.23598(6) 0.0388(4) Uani 1 1 d .
H14C H 0.3748 0.2499 0.2441 0.047 Uiso 1 1 calc R
C148 C 0.36873(8) 0.17147(9) 0.22720(6) 0.0401(4) Uani 1 1 d .
H14E H 0.3211 0.1857 0.2293 0.048 Uiso 1 1 calc R
C149 C 0.40655(8) 0.11345(9) 0.21552(6) 0.0386(4) Uani 1 1 d .
H14B H 0.3850 0.0870 0.2102 0.046 Uiso 1 1 calc R
C150 C 0.47577(8) 0.09262(8) 0.21134(6) 0.0326(3) Uani 1 1 d .
H15B H 0.5011 0.0526 0.2027 0.039 Uiso 1 1 calc R
C151 C 0.55406(8) 0.13448(9) 0.11977(6) 0.0353(3) Uani 1 1 d .
C152 C 0.50180(9) 0.20089(10) 0.10274(7) 0.0470(4) Uani 1 1 d .
H15G H 0.4994 0.2321 0.1195 0.056 Uiso 1 1 calc R
C153 C 0.45203(10) 0.22304(13) 0.06082(7) 0.0602(6) Uani 1 1 d .
H15H H 0.4162 0.2690 0.0492 0.072 Uiso 1 1 calc R
C154 C 0.45542(10) 0.17737(13) 0.03638(7) 0.0576(5) Uani 1 1 d .
H15F H 0.4212 0.1916 0.0086 0.069 Uiso 1 1 calc R
C155 C 0.50759(10) 0.11279(13) 0.05232(7) 0.0544(5) Uani 1 1 d .
H15E H 0.5105 0.0821 0.0349 0.065 Uiso 1 1 calc R
C156 C 0.55678(9) 0.09056(11) 0.09353(6) 0.0432(4) Uani 1 1 d .
H15C H 0.5930 0.0448 0.1042 0.052 Uiso 1 1 calc R
C157 C 0.70156(8) 0.08458(9) 0.11126(6) 0.0388(4) Uani 1 1 d .
C158 C 0.68517(9) 0.14309(11) 0.06838(7) 0.0477(4) Uani 1 1 d .
H15D H 0.6555 0.1873 0.0698 0.057 Uiso 1 1 calc R
C159 C 0.71177(10) 0.13826(14) 0.02252(8) 0.0646(6) Uani 1 1 d .
H15I H 0.7010 0.1789 -0.0069 0.078 Uiso 1 1 calc R
C160 C 0.75424(11) 0.07309(14) 0.02052(8) 0.0679(7) Uani 1 1 d .
H16I H 0.7720 0.0692 -0.0106 0.081 Uiso 1 1 calc R
C161 C 0.77057(10) 0.01420(12) 0.06343(8) 0.0573(5) Uani 1 1 d .
H16F H 0.7994 -0.0302 0.0619 0.069 Uiso 1 1 calc R
C162 C 0.74474(9) 0.02007(10) 0.10884(7) 0.0446(4) Uani 1 1 d .
H16B H 0.7567 -0.0205 0.1386 0.053 Uiso 1 1 calc R
C163 C 0.79688(8) 0.05047(9) 0.19868(6) 0.0394(4) Uani 1 1 d .
C164 C 0.84530(9) -0.01642(11) 0.22747(7) 0.0515(5) Uani 1 1 d .
H16D H 0.8307 -0.0484 0.2498 0.062 Uiso 1 1 calc R
C165 C 0.91506(10) -0.03688(15) 0.22386(9) 0.0731(7) Uani 1 1 d .
H16E H 0.9479 -0.0825 0.2438 0.088 Uiso 1 1 calc R
C166 C 0.93600(11) 0.00903(18) 0.19152(10) 0.0799(8) Uani 1 1 d .
H16G H 0.9835 -0.0049 0.1887 0.096 Uiso 1 1 calc R
C167 C 0.88950(12) 0.07393(16) 0.16363(9) 0.0714(7) Uani 1 1 d .
H16H H 0.9046 0.1057 0.1417 0.086 Uiso 1 1 calc R
C168 C 0.81938(10) 0.09507(11) 0.16649(8) 0.0520(5) Uani 1 1 d .
H16C H 0.7871 0.1407 0.1460 0.062 Uiso 1 1 calc R

loop_
_atom_site_aniso_label
_atom_site_aniso_U_11
_atom_site_aniso_U_22
_atom_site_aniso_U_33
_atom_site_aniso_U_23
_atom_site_aniso_U_13
_atom_site_aniso_U_12
Si1 0.01820(16) 0.02128(17) 0.02461(19) -0.01219(15) 0.00834(14) -0.01040(14)
Si2 0.01678(16) 0.01910(17) 0.02571(19) -0.01093(14) 0.00653(14) -0.00797(13)
Si3 0.01848(17) 0.02035(17) 0.02612(19) -0.01150(15) 0.00810(14) -0.01100(14)
Si4 0.01761(16) 0.02248(17) 0.02564(19) -0.01213(15) 0.00624(14) -0.01000(14)
O1 0.0216(5) 0.0393(6) 0.0325(5) -0.0194(5) 0.0094(4) -0.0142(4)
O2 0.0281(5) 0.0245(5) 0.0268(5) -0.0109(4) 0.0105(4) -0.0084(4)
O3 0.0206(5) 0.0249(5) 0.0422(6) -0.0136(4) 0.0105(4) -0.0111(4)
O4 0.0329(5) 0.0285(5) 0.0339(5) -0.0193(4) 0.0146(4) -0.0198(4)
O5 0.0260(5) 0.0299(5) 0.0295(5) -0.0093(4) 0.0029(4) -0.0164(4)
O6 0.0262(5) 0.0235(5) 0.0348(5) -0.0154(4) 0.0018(4) -0.0085(4)
C1 0.0234(6) 0.0226(6) 0.0283(7) -0.0137(6) 0.0106(5) -0.0128(5)
C2 0.0246(7) 0.0283(7) 0.0256(7) -0.0110(6) 0.0075(5) -0.0126(5)
C3 0.0206(6) 0.0284(7) 0.0301(7) -0.0104(6) 0.0067(5) -0.0107(5)
C4 0.0275(7) 0.0259(7) 0.0272(7) -0.0129(6) 0.0127(6) -0.0138(6)
C5 0.0285(7) 0.0289(7) 0.0256(7) -0.0136(6) 0.0046(6) -0.0120(6)
C6 0.0219(6) 0.0284(7) 0.0331(8) -0.0145(6) 0.0079(6) -0.0113(5)
C7 0.0254(7) 0.0279(7) 0.0237(7) -0.0099(6) 0.0077(5) -0.0109(6)
C8 0.0330(7) 0.0303(7) 0.0228(7) -0.0110(6) 0.0079(6) -0.0169(6)
C9 0.0444(9) 0.0417(8) 0.0306(8) -0.0186(7) 0.0172(7) -0.0287(7)
C10 0.0422(8) 0.0425(8) 0.0313(8) -0.0210(7) 0.0201(7) -0.0267(7)
C11 0.0348(8) 0.0312(7) 0.0251(7) -0.0123(6) 0.0117(6) -0.0178(6)
C12 0.0274(7) 0.0282(7) 0.0233(7) -0.0087(6) 0.0086(5) -0.0136(6)
C13 0.0399(8) 0.0322(7) 0.0242(7) -0.0120(6) 0.0140(6) -0.0219(6)
C14 0.0441(9) 0.0332(8) 0.0392(9) -0.0121(7) 0.0045(7) -0.0209(7)
C15 0.0502(10) 0.0314(8) 0.0592(11) -0.0214(8) 0.0148(9) -0.0182(7)
C16 0.0517(10) 0.0429(9) 0.0545(11) -0.0296(8) 0.0194(8) -0.0296(8)
C17 0.0491(9) 0.0515(10) 0.0375(9) -0.0247(8) 0.0171(7) -0.0345(8)
C18 0.0375(8) 0.0381(8) 0.0331(8) -0.0165(7) 0.0165(7) -0.0220(7)
C19 0.0614(11) 0.0631(11) 0.0417(9) -0.0384(9) 0.0337(8) -0.0473(10)
C20 0.0871(15) 0.0671(12) 0.0519(11) -0.0378(10) 0.0415(11) -0.0595(12)
C21 0.112(2) 0.0830(15) 0.0727(14) -0.0551(13) 0.0656(14) -0.0795(16)
C22 0.105(2) 0.112(2) 0.0922(17) -0.0820(16) 0.0785(16) -0.0935(18)
C23 0.0704(14) 0.1136(19) 0.0779(15) -0.0701(15) 0.0507(12) -0.0708(14)
C24 0.0598(12) 0.0835(14) 0.0553(11) -0.0474(11) 0.0340(9) -0.0520(11)
C25 0.0538(10) 0.0636(11) 0.0469(10) -0.0393(9) 0.0336(8) -0.0454(9)
C26 0.0746(14) 0.0995(16) 0.0471(11) -0.0450(11) 0.0382(10) -0.0642(13)
C27 0.1023(19) 0.136(2) 0.0593(14) -0.0660(16) 0.0586(14) -0.091(2)
C28 0.100(2) 0.115(2) 0.112(2) -0.0909(19) 0.0863(18) -0.0828(19)
C29 0.0918(17) 0.0779(15) 0.134(2) -0.0724(17) 0.0876(17) -0.0607(14)
C30 0.0681(13) 0.0582(12) 0.0847(15) -0.0445(11) 0.0539(12) -0.0426(11)
C31 0.0311(7) 0.0363(8) 0.0292(8) -0.0164(6) 0.0144(6) -0.0197(6)
C32 0.0461(9) 0.0366(8) 0.0337(9) -0.0152(7) 0.0088(7) -0.0189(7)
C33 0.0571(11) 0.0546(11) 0.0332(9) -0.0220(8) 0.0053(8) -0.0260(9)
C34 0.0513(10) 0.0505(10) 0.0469(10) -0.0331(9) 0.0185(8) -0.0297(8)
C35 0.0498(10) 0.0358(8) 0.0470(10) -0.0192(8) 0.0113(8) -0.0230(8)
C36 0.0418(9) 0.0359(8) 0.0349(8) -0.0134(7) 0.0055(7) -0.0204(7)
C37 0.0290(7) 0.0287(7) 0.0336(8) -0.0160(6) 0.0117(6) -0.0147(6)
C38 0.0390(9) 0.0519(10) 0.0399(9) -0.0239(8) 0.0148(7) -0.0252(8)
C39 0.0398(9) 0.0714(13) 0.0622(12) -0.0374(11) 0.0189(9) -0.0351(9)
C40 0.0411(10) 0.0485(10) 0.0767(14) -0.0252(10) 0.0280(9) -0.0301(8)
C41 0.0385(9) 0.0351(9) 0.0604(12) -0.0103(8) 0.0222(8) -0.0168(7)
C42 0.0289(7) 0.0294(7) 0.0418(9) -0.0091(7) 0.0107(6) -0.0104(6)
C43 0.0192(6) 0.0214(6) 0.0333(8) -0.0128(6) 0.0058(5) -0.0077(5)
C44 0.0285(7) 0.0225(7) 0.0354(8) -0.0095(6) 0.0108(6) -0.0097(6)
C45 0.0247(7) 0.0275(7) 0.0434(9) -0.0153(7) 0.0143(6) -0.0086(6)
C46 0.0233(7) 0.0234(7) 0.0387(8) -0.0129(6) 0.0053(6) -0.0088(5)
C47 0.0307(7) 0.0222(7) 0.0357(8) -0.0078(6) 0.0096(6) -0.0106(6)
C48 0.0240(7) 0.0267(7) 0.0394(8) -0.0126(6) 0.0115(6) -0.0094(6)
C49 0.0263(7) 0.0232(7) 0.0369(8) -0.0107(6) 0.0098(6) -0.0098(6)
C50 0.0293(7) 0.0158(6) 0.0377(8) -0.0120(6) 0.0158(6) -0.0107(5)
C51 0.0234(7) 0.0224(7) 0.0362(8) -0.0106(6) 0.0062(6) -0.0086(5)
C52 0.0260(7) 0.0225(7) 0.0369(8) -0.0118(6) 0.0091(6) -0.0105(6)
C53 0.0256(7) 0.0247(7) 0.0368(8) -0.0128(6) 0.0094(6) -0.0100(6)
C54 0.0277(7) 0.0228(7) 0.0411(9) -0.0140(6) 0.0086(6) -0.0091(6)
C55 0.0262(7) 0.0194(6) 0.0458(9) -0.0149(6) 0.0082(6) -0.0067(5)
C56 0.0279(7) 0.0313(8) 0.0424(9) -0.0125(7) 0.0078(6) -0.0103(6)
C57 0.0271(7) 0.0403(9) 0.0563(11) -0.0219(8) 0.0064(7) -0.0155(7)
C58 0.0357(8) 0.0318(8) 0.0425(9) -0.0147(7) -0.0044(7) -0.0098(7)
C59 0.0441(9) 0.0330(8) 0.0379(9) -0.0116(7) 0.0050(7) -0.0180(7)
C60 0.0316(8) 0.0307(8) 0.0419(9) -0.0132(7) 0.0085(7) -0.0163(6)
C61 0.0282(7) 0.0185(6) 0.0370(8) -0.0092(6) 0.0015(6) -0.0045(5)
C62 0.0316(8) 0.0250(7) 0.0411(9) -0.0097(7) -0.0005(6) -0.0080(6)
C63 0.0470(10) 0.0280(8) 0.0476(10) -0.0140(7) -0.0056(8) -0.0130(7)
C64 0.0557(11) 0.0325(8) 0.0400(9) -0.0182(7) 0.0042(8) -0.0127(8)
C65 0.0445(9) 0.0336(8) 0.0411(9) -0.0159(7) 0.0121(7) -0.0133(7)
C66 0.0317(7) 0.0230(7) 0.0417(9) -0.0129(6) 0.0044(6) -0.0092(6)
C67 0.0272(7) 0.0239(7) 0.0322(8) -0.0121(6) 0.0079(6) -0.0061(6)
C68 0.0307(7) 0.0311(7) 0.0337(8) -0.0132(6) 0.0073(6) -0.0098(6)
C69 0.0278(7) 0.0382(8) 0.0356(9) -0.0152(7) 0.0051(6) -0.0057(6)
C70 0.0389(9) 0.0291(8) 0.0327(8) -0.0100(7) 0.0021(7) -0.0005(7)
C71 0.0474(9) 0.0268(7) 0.0365(9) -0.0127(7) 0.0082(7) -0.0110(7)
C72 0.0346(8) 0.0277(7) 0.0334(8) -0.0115(6) 0.0053(6) -0.0112(6)
C73 0.0267(7) 0.0244(7) 0.0392(8) -0.0156(6) 0.0091(6) -0.0068(6)
C74 0.0372(8) 0.0340(8) 0.0421(9) -0.0101(7) 0.0026(7) -0.0131(7)
C75 0.0502(10) 0.0427(10) 0.0414(10) -0.0116(8) 0.0008(8) -0.0160(8)
C76 0.0453(10) 0.0511(11) 0.0487(11) -0.0240(9) -0.0003(8) -0.0148(8)
C77 0.0399(9) 0.0437(9) 0.0534(11) -0.0236(8) 0.0058(8) -0.0189(8)
C78 0.0371(8) 0.0332(8) 0.0442(9) -0.0165(7) 0.0084(7) -0.0159(7)
C79 0.0289(7) 0.0293(8) 0.0432(9) -0.0181(7) 0.0009(7) -0.0031(6)
C80 0.0395(9) 0.0327(8) 0.0614(12) -0.0227(8) -0.0013(8) -0.0101(7)
C81 0.0527(11) 0.0425(10) 0.0883(17) -0.0380(11) -0.0057(11) -0.0123(9)
C82 0.0619(13) 0.0551(13) 0.0878(17) -0.0509(13) 0.0003(12) -0.0019(10)
C83 0.0692(14) 0.0700(15) 0.0629(14) -0.0436(12) 0.0103(11) -0.0062(11)
C84 0.0489(10) 0.0420(10) 0.0482(11) -0.0251(8) 0.0067(8) -0.0028(8)
C85 0.0187(6) 0.0240(6) 0.0336(8) -0.0129(6) 0.0088(5) -0.0113(5)
C86 0.0307(7) 0.0287(7) 0.0353(8) -0.0166(6) 0.0124(6) -0.0191(6)
C87 0.0331(7) 0.0326(7) 0.0374(8) -0.0165(7) 0.0174(6) -0.0209(6)
C88 0.0309(7) 0.0290(7) 0.0467(9) -0.0179(7) 0.0158(7) -0.0204(6)
C89 0.0434(9) 0.0411(8) 0.0450(9) -0.0284(7) 0.0219(7) -0.0314(7)
C90 0.0333(7) 0.0344(8) 0.0364(8) -0.0187(7) 0.0161(6) -0.0224(6)
C91 0.0381(8) 0.0348(8) 0.0432(9) -0.0210(7) 0.0193(7) -0.0254(7)
C92 0.0334(8) 0.0348(8) 0.0541(10) -0.0224(7) 0.0195(7) -0.0224(7)
C93 0.0301(7) 0.0299(7) 0.0470(9) -0.0178(7) 0.0123(7) -0.0164(6)
C94 0.0319(7) 0.0306(7) 0.0391(8) -0.0145(7) 0.0117(6) -0.0209(6)
C95 0.0329(7) 0.0329(7) 0.0374(8) -0.0164(7) 0.0123(6) -0.0220(6)
C96 0.0362(8) 0.0292(7) 0.0357(8) -0.0164(6) 0.0134(6) -0.0224(6)
C97 0.0386(9) 0.0363(9) 0.0847(14) -0.0257(9) 0.0319(9) -0.0235(7)
C98 0.0346(9) 0.0448(10) 0.0946(16) -0.0209(10) 0.0185(10) -0.0230(8)
C99 0.0412(12) 0.0704(15) 0.157(3) -0.0384(17) 0.0306(15) -0.0320(11)
C100 0.0575(15) 0.101(2) 0.203(4) -0.073(2) 0.074(2) -0.0454(15)
C101 0.0880(19) 0.097(2) 0.164(3) -0.077(2) 0.089(2) -0.0568(17)
C102 0.0716(14) 0.0610(13) 0.1154(19) -0.0532(13) 0.0653(14) -0.0442(11)
C103 0.0341(8) 0.0321(8) 0.0527(10) -0.0187(7) 0.0189(7) -0.0202(7)
C104 0.0360(9) 0.0420(9) 0.0698(13) -0.0271(9) 0.0120(8) -0.0176(7)
C105 0.0353(9) 0.0505(11) 0.0853(15) -0.0316(11) 0.0079(9) -0.0106(8)
C106 0.0443(10) 0.0383(10) 0.0878(15) -0.0292(10) 0.0205(10) -0.0135(8)
C107 0.0460(10) 0.0431(10) 0.0712(13) -0.0322(9) 0.0213(9) -0.0231(8)
C108 0.0360(8) 0.0385(9) 0.0606(11) -0.0267(8) 0.0195(8) -0.0209(7)
C109 0.0330(8) 0.0288(7) 0.0437(9) -0.0178(7) 0.0164(7) -0.0194(6)
C110 0.0342(8) 0.0315(8) 0.0513(10) -0.0158(7) 0.0126(7) -0.0183(7)
C111 0.0467(10) 0.0325(8) 0.0512(11) -0.0105(8) 0.0115(8) -0.0208(7)
C112 0.0550(11) 0.0392(9) 0.0624(12) -0.0227(9) 0.0203(9) -0.0330(8)
C113 0.0397(9) 0.0369(8) 0.0564(11) -0.0237(8) 0.0158(8) -0.0248(7)
C114 0.0375(8) 0.0314(8) 0.0434(9) -0.0187(7) 0.0135(7) -0.0187(7)
C115 0.0292(7) 0.0265(7) 0.0477(9) -0.0174(7) 0.0109(7) -0.0174(6)
C116 0.0381(8) 0.0296(7) 0.0505(10) -0.0191(7) 0.0191(7) -0.0206(7)
C117 0.0481(10) 0.0405(9) 0.0690(12) -0.0285(9) 0.0324(9) -0.0299(8)
C118 0.0348(9) 0.0441(10) 0.0922(15) -0.0371(10) 0.0276(10) -0.0238(8)
C119 0.0325(8) 0.0394(9) 0.0797(14) -0.0308(9) 0.0072(9) -0.0160(7)
C120 0.0387(8) 0.0338(8) 0.0544(10) -0.0216(8) 0.0114(8) -0.0214(7)
C121 0.0316(7) 0.0309(7) 0.0404(9) -0.0174(7) 0.0119(6) -0.0213(6)
C122 0.0372(8) 0.0361(8) 0.0431(9) -0.0186(7) 0.0107(7) -0.0237(7)
C123 0.0405(9) 0.0387(9) 0.0608(11) -0.0290(9) 0.0151(8) -0.0195(7)
C124 0.0413(9) 0.0346(9) 0.0653(13) -0.0161(9) 0.0041(9) -0.0144(7)
C125 0.0469(10) 0.0373(9) 0.0510(11) -0.0060(8) 0.0014(8) -0.0206(8)
C126 0.0415(9) 0.0389(9) 0.0435(9) -0.0167(7) 0.0102(7) -0.0245(7)
C127 0.0187(6) 0.0279(7) 0.0277(7) -0.0150(6) 0.0065(5) -0.0103(5)
C128 0.0334(8) 0.0365(8) 0.0346(8) -0.0126(7) 0.0007(6) -0.0204(7)
C129 0.0395(8) 0.0329(8) 0.0307(8) -0.0085(6) 0.0021(6) -0.0203(7)
C130 0.0243(7) 0.0342(7) 0.0304(8) -0.0150(6) 0.0028(6) -0.0132(6)
C131 0.0278(7) 0.0328(7) 0.0360(8) -0.0142(6) 0.0044(6) -0.0179(6)
C132 0.0230(6) 0.0289(7) 0.0311(8) -0.0104(6) 0.0047(6) -0.0136(6)
C133 0.0322(7) 0.0309(7) 0.0336(8) -0.0114(6) 0.0038(6) -0.0153(6)
C134 0.0316(7) 0.0342(8) 0.0284(8) -0.0121(6) 0.0015(6) -0.0171(6)
C135 0.0272(7) 0.0326(7) 0.0295(8) -0.0115(6) 0.0015(6) -0.0155(6)
C136 0.0295(7) 0.0398(8) 0.0299(8) -0.0124(7) 0.0031(6) -0.0191(6)
C137 0.0313(8) 0.0387(8) 0.0333(8) -0.0134(7) 0.0064(6) -0.0190(6)
C138 0.0304(7) 0.0377(8) 0.0337(8) -0.0127(7) 0.0070(6) -0.0194(6)
C139 0.0257(7) 0.0428(9) 0.0309(8) -0.0147(7) 0.0001(6) -0.0125(6)
C140 0.0318(8) 0.0452(9) 0.0442(10) -0.0233(8) 0.0008(7) -0.0076(7)
C141 0.0406(9) 0.0579(11) 0.0458(11) -0.0304(9) -0.0039(8) -0.0052(8)
C142 0.0413(10) 0.0721(13) 0.0356(10) -0.0218(10) 0.0073(8) -0.0082(9)
C143 0.0427(10) 0.0615(12) 0.0373(10) -0.0089(9) 0.0062(8) -0.0210(9)
C144 0.0356(8) 0.0492(10) 0.0341(9) -0.0124(7) 0.0039(7) -0.0189(7)
C145 0.0292(7) 0.0387(8) 0.0248(7) -0.0114(6) 0.0041(6) -0.0186(6)
C146 0.0334(8) 0.0375(8) 0.0373(9) -0.0163(7) 0.0051(6) -0.0189(7)
C147 0.0369(8) 0.0439(9) 0.0424(9) -0.0235(8) 0.0120(7) -0.0180(7)
C148 0.0303(8) 0.0570(10) 0.0405(9) -0.0210(8) 0.0121(7) -0.0235(7)
C149 0.0383(8) 0.0555(10) 0.0377(9) -0.0210(8) 0.0119(7) -0.0316(8)
C150 0.0345(8) 0.0403(8) 0.0311(8) -0.0176(7) 0.0095(6) -0.0201(7)
C151 0.0299(8) 0.0548(10) 0.0241(7) -0.0093(7) 0.0054(6) -0.0249(7)
C152 0.0385(9) 0.0613(11) 0.0366(9) -0.0078(8) 0.0050(7) -0.0249(8)
C153 0.0375(10) 0.0814(15) 0.0394(10) 0.0041(10) 0.0001(8) -0.0246(10)
C154 0.0479(11) 0.1025(17) 0.0312(9) -0.0175(11) 0.0083(8) -0.0457(12)
C155 0.0441(10) 0.1036(17) 0.0364(10) -0.0307(11) 0.0139(8) -0.0471(12)
C156 0.0397(9) 0.0744(12) 0.0328(9) -0.0254(9) 0.0125(7) -0.0362(9)
C157 0.0303(8) 0.0594(10) 0.0338(9) -0.0165(8) 0.0053(6) -0.0261(8)
C158 0.0329(8) 0.0673(12) 0.0367(9) -0.0107(9) 0.0080(7) -0.0225(8)
C159 0.0436(11) 0.0975(17) 0.0368(10) -0.0097(11) 0.0118(8) -0.0273(11)
C160 0.0460(11) 0.1101(19) 0.0366(11) -0.0239(12) 0.0156(9) -0.0264(12)
C161 0.0396(10) 0.0847(15) 0.0478(11) -0.0333(11) 0.0106(8) -0.0204(10)
C162 0.0387(9) 0.0612(11) 0.0402(10) -0.0239(9) 0.0087(7) -0.0235(8)
C163 0.0303(8) 0.0562(10) 0.0377(9) -0.0220(8) 0.0052(7) -0.0204(7)
C164 0.0361(9) 0.0669(12) 0.0435(10) -0.0252(9) 0.0055(8) -0.0113(9)
C165 0.0342(10) 0.113(2) 0.0541(13) -0.0387(13) 0.0029(9) -0.0088(11)
C166 0.0326(10) 0.154(3) 0.0621(14) -0.0506(17) 0.0123(10) -0.0401(14)
C167 0.0510(13) 0.125(2) 0.0624(14) -0.0387(15) 0.0195(11) -0.0572(15)
C168 0.0434(10) 0.0735(13) 0.0492(11) -0.0198(10) 0.0083(8) -0.0360(10)

loop_
_atom_type_symbol
_atom_type_description
_atom_type_scat_dispersion_real
_atom_type_scat_dispersion_imag
_atom_type_scat_source
C C 0.0033 0.0016 'International Tables Vol C Tables 4.2.6.8 and 6.1.1.4'
H H 0.0000 0.0000 'International Tables Vol C Tables 4.2.6.8 and 6.1.1.4'
O O 0.0106 0.0060 'International Tables Vol C Tables 4.2.6.8 and 6.1.1.4'
Si Si 0.0817 0.0704 'International Tables Vol C Tables 4.2.6.8 and 6.1.1.4'

loop_
_geom_angle_atom_site_label_1
_geom_angle_atom_site_label_2
_geom_angle_atom_site_label_3
_geom_angle
_geom_angle_site_symmetry_1
_geom_angle_site_symmetry_3
O1 Si1 O2 110.08(5) . .
O1 Si1 O4 110.06(5) . 2_756
O2 Si1 O4 107.72(5) . 2_756
O1 Si1 C1 110.17(6) . .
O2 Si1 C1 108.55(5) . .
O4 Si1 C1 110.20(5) 2_756 .
O2 Si2 O6 108.47(5) . .
O2 Si2 O3 110.25(5) . .
O6 Si2 O3 108.79(5) . .
O2 Si2 C43 109.24(6) . .
O6 Si2 C43 110.06(6) . .
O3 Si2 C43 110.02(6) . .
O5 Si3 O3 108.49(5) . .
O5 Si3 O4 110.47(5) . .
O3 Si3 O4 108.70(5) . .
O5 Si3 C85 110.38(6) . .
O3 Si3 C85 108.96(5) . .
O4 Si3 C85 109.79(6) . .
O5 Si4 O1 109.45(5) 2_756 2_756
O5 Si4 O6 110.05(5) 2_756 .
O1 Si4 O6 107.99(5) 2_756 .
O5 Si4 C127 110.42(6) 2_756 .
O1 Si4 C127 109.18(6) 2_756 .
O6 Si4 C127 109.71(6) . .
Si1 O1 Si4 147.22(7) . 2_756
Si2 O2 Si1 154.24(6) . .
Si2 O3 Si3 147.87(7) . .
Si3 O4 Si1 144.19(7) . 2_756
Si3 O5 Si4 153.52(7) . 2_756
Si2 O6 Si4 144.89(7) . .
C6 C1 C2 118.21(12) . .
C6 C1 Si1 123.77(10) . .
C2 C1 Si1 118.01(10) . .
C3 C2 C1 120.88(13) . .
C2 C3 C4 120.44(12) . .
C5 C4 C3 119.28(12) . .
C5 C4 C7 122.61(13) . .
C3 C4 C7 118.11(12) . .
C4 C5 C6 120.41(13) . .
C5 C6 C1 120.76(12) . .
C12 C7 C8 120.82(12) . .
C12 C7 C4 120.54(12) . .
C8 C7 C4 118.61(12) . .
C9 C8 C7 119.33(13) . .
C9 C8 C13 121.40(13) . .
C7 C8 C13 119.27(12) . .
C8 C9 C10 119.96(13) . .
C8 C9 C19 121.24(13) . .
C10 C9 C19 118.79(13) . .
C11 C10 C9 120.45(13) . .
C11 C10 C25 120.05(13) . .
C9 C10 C25 119.49(13) . .
C10 C11 C12 120.02(13) . .
C10 C11 C31 119.51(12) . .
C12 C11 C31 120.46(12) . .
C7 C12 C11 118.99(12) . .
C7 C12 C37 121.48(12) . .
C11 C12 C37 119.46(12) . .
C18 C13 C14 118.17(14) . .
C18 C13 C8 122.78(13) . .
C14 C13 C8 119.01(14) . .
C13 C14 C15 121.08(16) . .
C16 C15 C14 119.80(16) . .
C17 C16 C15 119.69(15) . .
C16 C17 C18 120.48(16) . .
C13 C18 C17 120.75(15) . .
C20 C19 C24 119.02(17) . .
C20 C19 C9 121.31(18) . .
C24 C19 C9 119.55(17) . .
C19 C20 C21 120.0(2) . .
C22 C21 C20 120.6(2) . .
C21 C22 C23 120.14(19) . .
C24 C23 C22 119.3(2) . .
C23 C24 C19 120.9(2) . .
C30 C25 C26 119.08(17) . .
C30 C25 C10 120.09(16) . .
C26 C25 C10 120.80(18) . .
C25 C26 C27 119.0(2) . .
C28 C27 C26 121.6(2) . .
C29 C28 C27 119.3(2) . .
C28 C29 C30 120.0(3) . .
C25 C30 C29 120.9(2) . .
C36 C31 C32 118.84(14) . .
C36 C31 C11 121.83(13) . .
C32 C31 C11 119.32(13) . .
C31 C32 C33 120.69(15) . .
C34 C33 C32 120.19(16) . .
C33 C34 C35 119.42(15) . .
C34 C35 C36 120.89(16) . .
C35 C36 C31 119.94(15) . .
C38 C37 C42 118.94(14) . .
C38 C37 C12 120.40(13) . .
C42 C37 C12 120.67(13) . .
C37 C38 C39 120.92(16) . .
C38 C39 C40 119.35(17) . .
C41 C40 C39 119.91(16) . .
C40 C41 C42 120.53(17) . .
C37 C42 C41 120.34(16) . .
C48 C43 C44 118.00(12) . .
C48 C43 Si2 121.72(10) . .
C44 C43 Si2 120.23(10) . .
C45 C44 C43 120.85(13) . .
C44 C45 C46 120.67(13) . .
C47 C46 C45 118.94(12) . .
C47 C46 C49 121.35(13) . .
C45 C46 C49 119.59(12) . .
C46 C47 C48 120.38(13) . .
C43 C48 C47 121.00(13) . .
C54 C49 C50 121.63(12) . .
C54 C49 C46 118.70(13) . .
C50 C49 C46 119.64(13) . .
C49 C50 C51 117.80(13) . .
C49 C50 C55 120.23(12) . .
C51 C50 C55 121.97(12) . .
C52 C51 C50 120.56(13) . .
C52 C51 C61 121.66(12) . .
C50 C51 C61 117.56(13) . .
C51 C52 C53 120.08(12) . .
C51 C52 C67 120.32(12) . .
C53 C52 C67 119.56(13) . .
C54 C53 C52 119.56(14) . .
C54 C53 C73 118.15(13) . .
C52 C53 C73 122.29(12) . .
C49 C54 C53 120.26(13) . .
C49 C54 C79 119.22(12) . .
C53 C54 C79 120.51(14) . .
C56 C55 C60 118.38(14) . .
C56 C55 C50 119.99(14) . .
C60 C55 C50 121.57(13) . .
C57 C56 C55 121.04(15) . .
C58 C57 C56 120.05(15) . .
C57 C58 C59 119.93(15) . .
C60 C59 C58 120.38(15) . .
C59 C60 C55 120.18(14) . .
C62 C61 C66 118.36(14) . .
C62 C61 C51 122.89(13) . .
C66 C61 C51 118.52(13) . .
C63 C62 C61 120.42(15) . .
C64 C63 C62 120.97(16) . .
C63 C64 C65 119.38(16) . .
C66 C65 C64 119.67(16) . .
C65 C66 C61 121.12(15) . .
C68 C67 C72 118.51(13) . .
C68 C67 C52 122.80(13) . .
C72 C67 C52 118.58(13) . .
C67 C68 C69 120.96(15) . .
C70 C69 C68 120.00(15) . .
C71 C70 C69 119.71(14) . .
C70 C71 C72 120.95(15) . .
C71 C72 C67 119.83(15) . .
C74 C73 C78 118.40(15) . .
C74 C73 C53 122.44(14) . .
C78 C73 C53 119.03(14) . .
C73 C74 C75 119.98(16) . .
C76 C75 C74 121.10(17) . .
C75 C76 C77 119.41(17) . .
C78 C77 C76 120.36(17) . .
C77 C78 C73 120.74(16) . .
C80 C79 C84 118.96(16) . .
C80 C79 C54 120.78(15) . .
C84 C79 C54 120.23(15) . .
C79 C80 C81 120.48(19) . .
C82 C81 C80 121.1(2) . .
C81 C82 C83 119.97(19) . .
C82 C83 C84 118.8(2) . .
C79 C84 C83 120.6(2) . .
C86 C85 C90 118.16(12) . .
C86 C85 Si3 122.52(10) . .
C90 C85 Si3 119.25(10) . .
C87 C86 C85 120.80(13) . .
C86 C87 C88 120.60(13) . .
C89 C88 C87 119.05(13) . .
C89 C88 C91 120.51(13) . .
C87 C88 C91 120.43(13) . .
C90 C89 C88 120.24(13) . .
C89 C90 C85 121.07(13) . .
C96 C91 C92 120.38(13) . .
C96 C91 C88 120.47(13) . .
C92 C91 C88 119.15(13) . .
C93 C92 C91 119.99(13) . .
C93 C92 C97 120.90(13) . .
C91 C92 C97 119.10(13) . .
C92 C93 C94 119.20(13) . .
C92 C93 C103 119.63(13) . .
C94 C93 C103 121.14(13) . .
C95 C94 C93 120.57(13) . .
C95 C94 C109 120.14(13) . .
C93 C94 C109 119.25(13) . .
C94 C95 C96 119.64(13) . .
C94 C95 C115 120.02(12) . .
C96 C95 C115 120.33(13) . .
C91 C96 C95 120.21(13) . .
C91 C96 C121 120.41(12) . .
C95 C96 C121 119.35(12) . .
C98 C97 C102 119.82(18) . .
C98 C97 C92 120.27(17) . .
C102 C97 C92 119.89(18) . .
C97 C98 C99 119.7(2) . .
C100 C99 C98 120.5(3) . .
C99 C100 C101 120.2(2) . .
C100 C101 C102 120.4(3) . .
C101 C102 C97 119.3(3) . .
C104 C103 C108 118.74(15) . .
C104 C103 C93 120.75(15) . .
C108 C103 C93 120.44(15) . .
C103 C104 C105 119.75(17) . .
C106 C105 C104 120.38(19) . .
C107 C106 C105 120.22(17) . .
C106 C107 C108 120.12(18) . .
C107 C108 C103 120.78(17) . .
C110 C109 C114 118.80(14) . .
C110 C109 C94 121.82(14) . .
C114 C109 C94 119.37(14) . .
C109 C110 C111 120.37(16) . .
C112 C111 C110 120.33(17) . .
C111 C112 C113 120.34(15) . .
C114 C113 C112 118.75(16) . .
C113 C114 C109 121.41(16) . .
C116 C115 C120 118.96(14) . .
C116 C115 C95 120.84(14) . .
C120 C115 C95 120.21(14) . .
C115 C116 C117 120.41(17) . .
C118 C117 C116 120.38(17) . .
C117 C118 C119 119.79(16) . .
C118 C119 C120 119.88(18) . .
C119 C120 C115 120.58(17) . .
C122 C121 C126 118.19(14) . .
C122 C121 C96 121.98(14) . .
C126 C121 C96 119.82(13) . .
C121 C122 C123 121.22(16) . .
C124 C123 C122 119.71(16) . .
C125 C124 C123 119.96(16) . .
C124 C125 C126 120.21(17) . .
C121 C126 C125 120.68(16) . .
C128 C127 C132 118.31(13) . .
C128 C127 Si4 118.70(10) . .
C132 C127 Si4 122.91(11) . .
C127 C128 C129 121.09(14) . .
C128 C129 C130 120.03(14) . .
C131 C130 C129 119.16(13) . .
C131 C130 C133 122.30(13) . .
C129 C130 C133 118.53(13) . .
C130 C131 C132 120.42(13) . .
C131 C132 C127 120.98(13) . .
C134 C133 C138 119.98(13) . .
C134 C133 C130 120.39(13) . .
C138 C133 C130 119.57(13) . .
C133 C134 C135 119.96(13) . .
C133 C134 C139 119.04(13) . .
C135 C134 C139 120.98(13) . .
C136 C135 C134 119.83(13) . .
C136 C135 C145 120.69(12) . .
C134 C135 C145 119.47(13) . .
C135 C136 C137 120.06(13) . .
C135 C136 C151 119.80(13) . .
C137 C136 C151 120.13(13) . .
C138 C137 C136 119.60(14) . .
C138 C137 C157 119.52(13) . .
C136 C137 C157 120.87(13) . .
C137 C138 C133 120.42(13) . .
C137 C138 C163 120.41(13) . .
C133 C138 C163 119.17(13) . .
C140 C139 C144 118.68(15) . .
C140 C139 C134 121.25(15) . .
C144 C139 C134 119.99(14) . .
C141 C140 C139 120.39(18) . .
C142 C141 C140 120.80(18) . .
C141 C142 C143 119.53(17) . .
C144 C143 C142 120.52(19) . .
C143 C144 C139 120.07(17) . .
C146 C145 C150 118.68(13) . .
C146 C145 C135 120.78(13) . .
C150 C145 C135 120.53(13) . .
C147 C146 C145 120.61(14) . .
C146 C147 C148 120.10(15) . .
C149 C148 C147 119.36(15) . .
C148 C149 C150 121.12(15) . .
C149 C150 C145 120.09(14) . .
C152 C151 C156 118.09(15) . .
C152 C151 C136 120.29(15) . .
C156 C151 C136 121.61(15) . .
C151 C152 C153 120.6(2) . .
C154 C153 C152 119.7(2) . .
C155 C154 C153 119.61(18) . .
C154 C155 C156 121.0(2) . .
C155 C156 C151 120.88(19) . .
C158 C157 C162 119.44(16) . .
C158 C157 C137 121.11(16) . .
C162 C157 C137 119.41(15) . .
C157 C158 C159 120.64(19) . .
C160 C159 C158 119.2(2) . .
C161 C160 C159 120.33(18) . .
C160 C161 C162 119.7(2) . .
C161 C162 C157 120.70(18) . .
C168 C163 C164 118.42(17) . .
C168 C163 C138 121.83(16) . .
C164 C163 C138 119.75(16) . .
C163 C164 C165 120.5(2) . .
C166 C165 C164 119.7(2) . .
C167 C166 C165 120.2(2) . .
C166 C167 C168 120.9(2) . .
C163 C168 C167 120.3(2) . .

loop_
_geom_bond_atom_site_label_1
_geom_bond_atom_site_label_2
_geom_bond_distance
_geom_bond_site_symmetry_2
Si1 O1 1.6060(10) .
Si1 O2 1.6096(10) .
Si1 O4 1.6161(10) 2_756
Si1 C1 1.8275(13) .
Si2 O2 1.6092(10) .
Si2 O6 1.6117(10) .
Si2 O3 1.6120(10) .
Si2 C43 1.8307(13) .
Si3 O5 1.6096(10) .
Si3 O3 1.6134(9) .
Si3 O4 1.6140(10) .
Si3 C85 1.8289(14) .
Si4 O5 1.6108(10) 2_756
Si4 O1 1.6174(9) 2_756
Si4 O6 1.6178(10) .
Si4 C127 1.8316(14) .
O1 Si4 1.6174(10) 2_756
O4 Si1 1.6161(10) 2_756
O5 Si4 1.6108(10) 2_756
C1 C6 1.395(2) .
C1 C2 1.4011(18) .
C2 C3 1.3829(18) .
C3 C4 1.392(2) .
C4 C5 1.3845(19) .
C4 C7 1.4986(18) .
C5 C6 1.3928(19) .
C7 C12 1.3966(19) .
C7 C8 1.4052(19) .
C8 C9 1.3986(19) .
C8 C13 1.4933(19) .
C9 C10 1.399(2) .
C9 C19 1.504(2) .
C10 C11 1.392(2) .
C10 C25 1.504(2) .
C11 C12 1.4138(18) .
C11 C31 1.495(2) .
C12 C37 1.4971(19) .
C13 C18 1.387(2) .
C13 C14 1.388(2) .
C14 C15 1.389(2) .
C15 C16 1.385(3) .
C16 C17 1.369(2) .
C17 C18 1.390(2) .
C19 C20 1.379(3) .
C19 C24 1.388(3) .
C20 C21 1.401(3) .
C21 C22 1.352(4) .
C22 C23 1.396(4) .
C23 C24 1.382(3) .
C25 C30 1.374(3) .
C25 C26 1.384(3) .
C26 C27 1.396(3) .
C27 C28 1.364(4) .
C28 C29 1.363(4) .
C29 C30 1.395(3) .
C31 C36 1.386(2) .
C31 C32 1.386(2) .
C32 C33 1.389(2) .
C33 C34 1.368(3) .
C34 C35 1.381(3) .
C35 C36 1.384(2) .
C37 C38 1.385(2) .
C37 C42 1.392(2) .
C38 C39 1.397(2) .
C39 C40 1.397(3) .
C40 C41 1.372(3) .
C41 C42 1.393(2) .
C43 C48 1.386(2) .
C43 C44 1.4009(18) .
C44 C45 1.3816(19) .
C45 C46 1.391(2) .
C46 C47 1.380(2) .
C46 C49 1.4935(19) .
C47 C48 1.3979(19) .
C49 C54 1.402(2) .
C49 C50 1.4077(19) .
C50 C51 1.4373(18) .
C50 C55 1.459(2) .
C51 C52 1.404(2) .
C51 C61 1.496(2) .
C52 C53 1.4182(19) .
C52 C67 1.4908(19) .
C53 C54 1.4021(19) .
C53 C73 1.483(2) .
C54 C79 1.499(2) .
C55 C56 1.388(2) .
C55 C60 1.395(2) .
C56 C57 1.384(2) .
C57 C58 1.361(2) .
C58 C59 1.390(2) .
C59 C60 1.377(2) .
C61 C62 1.387(2) .
C61 C66 1.399(2) .
C62 C63 1.384(2) .
C63 C64 1.377(3) .
C64 C65 1.393(3) .
C65 C66 1.382(2) .
C67 C68 1.380(2) .
C67 C72 1.406(2) .
C68 C69 1.390(2) .
C69 C70 1.385(2) .
C70 C71 1.366(2) .
C71 C72 1.390(2) .
C73 C74 1.383(2) .
C73 C78 1.396(2) .
C74 C75 1.390(2) .
C75 C76 1.363(3) .
C76 C77 1.377(3) .
C77 C78 1.376(2) .
C79 C80 1.381(2) .
C79 C84 1.381(2) .
C80 C81 1.386(2) .
C81 C82 1.352(3) .
C82 C83 1.399(4) .
C83 C84 1.407(3) .
C85 C86 1.3936(19) .
C85 C90 1.3953(19) .
C86 C87 1.3866(19) .
C87 C88 1.389(2) .
C88 C89 1.389(2) .
C88 C91 1.4896(19) .
C89 C90 1.388(2) .
C91 C96 1.388(2) .
C91 C92 1.407(2) .
C92 C93 1.405(2) .
C92 C97 1.498(2) .
C93 C94 1.414(2) .
C93 C103 1.492(2) .
C94 C95 1.395(2) .
C94 C109 1.5011(19) .
C95 C96 1.4090(19) .
C95 C115 1.5026(19) .
C96 C121 1.506(2) .
C97 C98 1.382(3) .
C97 C102 1.397(3) .
C98 C99 1.397(3) .
C99 C100 1.358(4) .
C100 C101 1.384(5) .
C101 C102 1.386(3) .
C103 C104 1.383(2) .
C103 C108 1.402(2) .
C104 C105 1.407(2) .
C105 C106 1.373(3) .
C106 C107 1.371(3) .
C107 C108 1.381(2) .
C109 C110 1.379(2) .
C109 C114 1.391(2) .
C110 C111 1.395(2) .
C111 C112 1.372(3) .
C112 C113 1.393(3) .
C113 C114 1.390(2) .
C115 C116 1.380(2) .
C115 C120 1.394(2) .
C116 C117 1.392(2) .
C117 C118 1.380(3) .
C118 C119 1.381(3) .
C119 C120 1.391(2) .
C121 C122 1.384(2) .
C121 C126 1.392(2) .
C122 C123 1.389(2) .
C123 C124 1.384(3) .
C124 C125 1.370(3) .
C125 C126 1.393(2) .
C127 C128 1.386(2) .
C127 C132 1.3946(19) .
C128 C129 1.393(2) .
C129 C130 1.394(2) .
C130 C131 1.385(2) .
C130 C133 1.496(2) .
C131 C132 1.388(2) .
C133 C134 1.400(2) .
C133 C138 1.404(2) .
C134 C135 1.403(2) .
C134 C139 1.502(2) .
C135 C136 1.398(2) .
C135 C145 1.4946(19) .
C136 C137 1.417(2) .
C136 C151 1.497(2) .
C137 C138 1.388(2) .
C137 C157 1.496(2) .
C138 C163 1.504(2) .
C139 C140 1.384(2) .
C139 C144 1.401(2) .
C140 C141 1.375(3) .
C141 C142 1.372(3) .
C142 C143 1.377(3) .
C143 C144 1.376(2) .
C145 C146 1.391(2) .
C145 C150 1.393(2) .
C146 C147 1.383(2) .
C147 C148 1.391(2) .
C148 C149 1.367(2) .
C149 C150 1.384(2) .
C151 C152 1.375(3) .
C151 C156 1.396(2) .
C152 C153 1.403(3) .
C153 C154 1.390(3) .
C154 C155 1.349(3) .
C155 C156 1.381(2) .
C157 C158 1.373(2) .
C157 C162 1.389(3) .
C158 C159 1.400(3) .
C159 C160 1.393(3) .
C160 C161 1.378(3) .
C161 C162 1.388(2) .
C163 C168 1.366(3) .
C163 C164 1.392(3) .
C164 C165 1.393(3) .
C165 C166 1.366(4) .
C166 C167 1.347(4) .
C167 C168 1.396(3) .
